data_1574660
loop_
_publ_author_name
'Pereira, Joan'
'Casaretto, Nicolas'
'Frison, Gilles'
'Nay, Bastien'

_publ_section_title
;
 Bio-inspired total synthesis of daphnepapytone A
;
_journal_issue 25
_journal_name_full 'Chemical Science'
_journal_page_first 11375
_journal_page_last 11380
_journal_paper_doi 10.1039/D5SC02953H
_journal_volume 16
_journal_year 2025
_chemical_absolute_configuration unk
_chemical_formula_moiety 'C15 H18 O2'
_chemical_formula_sum 'C15 H18 O2'
_chemical_formula_weight 230.29
_space_group_crystal_system orthorhombic
_space_group_IT_number 18
_space_group_name_Hall 'P 2 2ab'
_space_group_name_H-M_alt 'P 21 21 2'
_atom_sites_solution_hydrogens geom
_atom_sites_solution_primary dual
_audit_creation_date 2025-01-23
_audit_creation_method
;
Olex2 1.5
(compiled 2024.02.16 svn.r378c4104 for OlexSys, GUI svn.r6928)
;
_audit_update_record
;
2025-01-24 deposited with the CCDC.	2025-05-19 downloaded from the CCDC.
;
_cell_angle_alpha 90
_cell_angle_beta 90
_cell_angle_gamma 90
_cell_formula_units_Z 8
_cell_length_a 17.7579(18)
_cell_length_b 19.141(3)
_cell_length_c 7.3717(8)
_cell_measurement_reflns_used 118152
_cell_measurement_temperature 150
_cell_measurement_theta_max 32.58
_cell_measurement_theta_min 2.18
_cell_volume 2505.7(5)
_computing_cell_refinement
;
X-Area Recipe 2.0.2 (STOE, 2024)
;
_computing_data_collection
;
X-Area Pilatus3_SV 1.31.194.0 (STOE, 2023)
;
_computing_data_reduction
;
X-Area Integrate 2.5.3.0 (STOE, 2021)
X-Area LANA 2.7.5.0 (STOE, 2022)
;
_computing_molecular_graphics 'Olex2 1.5 (Dolomanov et al., 2009)'
_computing_publication_material
;
STOE & Cie GmbH, X-Area, software package for collecting single-crystal or
multi-domain crystal data on STOE area-detector diffractometers, for image 
processing, for the correction and scaling of reflection intensities and 
for outlier rejection, version 2.4, Darmstadt 2024
;
_computing_structure_refinement 'SHELXL 2018/3 (Sheldrick, 2015)'
_computing_structure_solution 'SHELXT 2018/2 (Sheldrick, 2018)'
_diffrn_ambient_temperature 150
_diffrn_detector 'EIGER2 1M CDTE'
_diffrn_detector_area_resol_mean 13.33
_diffrn_measured_fraction_theta_full 0.994
_diffrn_measured_fraction_theta_max 0.994
_diffrn_measurement_details
;
 1545 frames, detector distance = 60 mm
;
_diffrn_measurement_device 'Eulerian 4-circle diffractometer'
_diffrn_measurement_device_type 'STOE STADIVARI'
_diffrn_measurement_method 'rotation method, \w scans'
_diffrn_radiation_collimation '1.2 0.6 mm diameter'
_diffrn_radiation_monochromator 'Graded multilayer mirror'
_diffrn_radiation_polarisn_norm 270
_diffrn_radiation_probe x-ray
_diffrn_radiation_type 'Mo K\a'
_diffrn_radiation_wavelength 0.71073
_diffrn_reflns_av_R_equivalents 0.1266
_diffrn_reflns_av_unetI/netI 0.1510
_diffrn_reflns_Laue_measured_fraction_full 0.994
_diffrn_reflns_Laue_measured_fraction_max 0.994
_diffrn_reflns_limit_h_max 21
_diffrn_reflns_limit_h_min -21
_diffrn_reflns_limit_k_max 21
_diffrn_reflns_limit_k_min -22
_diffrn_reflns_limit_l_max 8
_diffrn_reflns_limit_l_min -8
_diffrn_reflns_number 10888
_diffrn_reflns_point_group_measured_fraction_full 0.916
_diffrn_reflns_point_group_measured_fraction_max 0.916
_diffrn_reflns_theta_full 25.024
_diffrn_reflns_theta_max 25.024
_diffrn_reflns_theta_min 2.294
_diffrn_source Axo_Mo
_diffrn_source_power 0.050
_diffrn_source_voltage 50
_exptl_absorpt_coefficient_mu 0.079
_exptl_absorpt_correction_T_max 1.0000
_exptl_absorpt_correction_T_min 1.0000
_exptl_absorpt_correction_type multi-scan
_exptl_absorpt_process_details
;
STOE LANA, absorption correction by scaling of reflection intensities.
J. Koziskova, F. Hahn, J. Richter, J. Kozisek, "Comparison of different
absorption corrections on the model structure of tetrakis(\m~2~-acetato)-
diaqua-di-copper(II)", Acta Chimica Slovaca, vol. 9, no. 2, 2016, pp. 136 - 140.
;
_exptl_crystal_colour colourless
_exptl_crystal_colour_primary colourless
_exptl_crystal_density_diffrn 1.221
_exptl_crystal_density_method 'not measured'
_exptl_crystal_description plate
_exptl_crystal_F_000 992
_refine_diff_density_max 0.254
_refine_diff_density_min -0.337
_refine_diff_density_rms 0.076
_refine_ls_abs_structure_details
;
 Flack x determined using 484 quotients [(I+)-(I-)]/[(I+)+(I-)]
 (Parsons, Flack and Wagner, Acta Cryst. B69 (2013) 249-259).
;
_refine_ls_abs_structure_Flack -2.7(10)
_refine_ls_extinction_method none
_refine_ls_goodness_of_fit_ref 0.900
_refine_ls_hydrogen_treatment constr
_refine_ls_matrix_type full
_refine_ls_number_parameters 313
_refine_ls_number_reflns 4053
_refine_ls_number_restraints 0
_refine_ls_restrained_S_all 0.900
_refine_ls_R_factor_all 0.1761
_refine_ls_R_factor_gt 0.0810
_refine_ls_shift/su_max 0.000
_refine_ls_shift/su_mean 0.000
_refine_ls_structure_factor_coef Fsqd
_refine_ls_weighting_details 'w=1/[\s^2^(Fo^2^)+(0.1243P)^2^] where P=(Fo^2^+2Fc^2^)/3'
_refine_ls_weighting_scheme calc
_refine_ls_wR_factor_gt 0.1864
_refine_ls_wR_factor_ref 0.2285
_reflns_Friedel_coverage 0.604
_reflns_Friedel_fraction_full 0.810
_reflns_Friedel_fraction_max 0.810
_reflns_number_gt 1854
_reflns_number_total 4053
_reflns_threshold_expression 'I > 2\s(I)'
_cod_data_source_file d5sc02953h3.cif
_cod_data_source_block jp358-360
_cod_depositor_comments 'Adding full bibliography for 1574658--1574665.cif.'
_cod_original_cell_volume 2505.6(5)
_cod_database_code 1574660
_shelx_shelxl_version_number 2018/3
_shelx_space_group_comment
;
The symmetry employed for this shelxl refinement is uniquely defined
by the following loop, which should always be used as a source of
symmetry information in preference to the above space-group names.
They are only intended as comments.
;
_olex2_refinement_description
;
1. Fixed Uiso
 At 1.2 times of:
  All C(H) groups, All C(H,H) groups
 At 1.5 times of:
  All C(H,H,H) groups
2.a Ternary CH refined with riding coordinates:
 C00F(H00G), C00H(H00U), C00I(H00V), C00Q(H00Q)
2.b Secondary CH2 refined with riding coordinates:
 C005(H00A,H00B), C007(H00S,H00T), C00A(H00C,H00D), C00B(H00E,H00F), C00R(H00X,
 H00Y), C00Y(H2,HF)
2.c Aromatic/amide H refined with riding coordinates:
 C00L(H00W), C00P(H00P)
2.d Idealised Me refined as rotating group:
 C00S(H00H,H00I,H00J), C00T(H00Z,H,HA), C00U(H00,HB,HC), C00V(H00K,H00L,H00M),
 C00W(H1,HD,HE), C00X(H00N,H00O,H00R)
;
_olex2_submission_special_instructions 'No special instructions were received'
_stoe_detector_distance '60.0 mm'
_stoe_detector_pixelsize_x '0.075 mm'
_stoe_detector_pixelsize_y '0.075 mm'
_stoe_detector_size_x '8.0 cm'
_stoe_detector_size_y '7.7 cm'
_stoe_evaluation_integration_a 10.1
_stoe_evaluation_integration_b 0.1
_stoe_evaluation_integration_ems 0.011
_stoe_evaluation_lana_bis_l_even_max -
_stoe_evaluation_lana_bis_l_odd_max -
_stoe_evaluation_lana_bos_l_even_max 4
_stoe_evaluation_lana_bos_l_odd_max 1
_stoe_evaluation_lana_completeness 78.5
_stoe_evaluation_lana_dxs_max_order 3
_stoe_evaluation_lana_dys_max_order 3
_stoe_evaluation_lana_fs_max_order 3
_stoe_evaluation_lana_max_2theta_available 58.4
_stoe_evaluation_lana_max_2theta_desired 58.4
_stoe_evaluation_lana_mean_redundancy 2.5
_stoe_evaluation_lana_number_refls_after_or 13320
_stoe_evaluation_lana_number_refls_outliers 931
_stoe_evaluation_lana_number_refls_total 14251
_stoe_evaluation_lana_number_refls_unique 5340
_stoe_evaluation_lana_number_refls_written 13320
_stoe_evaluation_lana_or_c1 0.050
_stoe_evaluation_lana_or_c2 0
_stoe_evaluation_lana_or_c3 0
_stoe_evaluation_lana_or_c4 1.0
_stoe_evaluation_lana_point_group 222
_stoe_evaluation_lana_table
;
#----------------------------------------------------------------------------
2Theta           6.7   12.9   19.1   25.3   31.5   37.7   43.9   50.1   56.3
#----------------------------------------------------------------------------
<Resolution>    5.24   3.11   2.15   1.60   1.31   1.10   0.95   0.84   0.77
N(total)         197    649    876   1403   2013   2607   2713   2819    974
<Redundancy>     4.5    4.2    2.9    2.9    2.9    2.7    2.5    2.2    1.6
Complet. [%%]    97.3  100.0   97.7   96.7   96.0   94.8   87.4   82.4   38.7
<I/sigma>       68.5   38.5   18.6    9.4    3.9    2.6    0.7    0.3    0.2
R(int)         0.067  0.074  0.088  0.098  0.151  0.199  0.491  0.644  0.639
#----------------------------------------------------------------------------
;
_stoe_measurement_identifier JP358-360
_stoe_measurement_max_exposure_per_frame '180.0 s'
_stoe_measurement_mean_exposure_per_frame '180.0 s'
_stoe_measurement_min_exposure_per_frame '180.0 s'
_stoe_measurement_total_exposure_time '16.8 h'
_stoe_measurement_total_frame_number 335
_stoe_measurement_total_run_number 8
_stoe_measurement_tube_power '50.0 W'

loop_
_space_group_symop_operation_xyz
'x, y, z'
'-x, -y, z'
'-x+1/2, y+1/2, -z'
'x+1/2, -y+1/2, -z'

loop_
_atom_site_label
_atom_site_type_symbol
_atom_site_fract_x
_atom_site_fract_y
_atom_site_fract_z
_atom_site_U_iso_or_equiv
_atom_site_adp_type
_atom_site_occupancy
_atom_site_site_symmetry_order
_atom_site_calc_flag
_atom_site_refinement_flags_posn
_atom_site_refinement_flags_adp
_atom_site_refinement_flags_occupancy
_atom_site_disorder_assembly
_atom_site_disorder_group
O001 O 0.3187(3) 0.3130(3) 0.9474(10) 0.0568(17) Uani 1 1 d . . . . .
O002 O 0.9558(3) 0.6128(3) 0.4552(10) 0.0645(19) Uani 1 1 d . . . . .
O003 O 0.6757(3) 0.3410(3) 0.9633(10) 0.0599(18) Uani 1 1 d . . . . .
O004 O 0.5939(3) 0.6054(3) 0.4253(9) 0.067(2) Uani 1 1 d . . . . .
C005 C 0.4806(4) 0.2501(4) 1.2340(11) 0.037(2) Uani 1 1 d . . . . .
H00A H 0.525123 0.232712 1.301126 0.045 Uiso 1 1 calc R U . . .
H00B H 0.463144 0.294316 1.289725 0.045 Uiso 1 1 calc R U . . .
C006 C 0.8219(4) 0.4853(4) 0.5071(11) 0.041(2) Uani 1 1 d . . . . .
C007 C 0.7511(4) 0.5436(4) 0.7365(12) 0.042(2) Uani 1 1 d . . . . .
H00S H 0.793771 0.525744 0.809271 0.051 Uiso 1 1 calc R U . . .
H00T H 0.735360 0.589735 0.784300 0.051 Uiso 1 1 calc R U . . .
C008 C 0.6974(4) 0.5220(4) 0.4351(12) 0.041(2) Uani 1 1 d . . . . .
C009 C 0.3571(4) 0.2678(4) 1.0171(13) 0.042(2) Uani 1 1 d . . . . .
C00A C 0.5104(4) 0.1361(4) 1.0114(12) 0.042(2) Uani 1 1 d . . . . .
H00C H 0.527946 0.109111 1.117830 0.050 Uiso 1 1 calc R U . . .
H00D H 0.515032 0.106723 0.901491 0.050 Uiso 1 1 calc R U . . .
C00B C 0.3450(4) 0.2373(4) 1.2032(12) 0.042(2) Uani 1 1 d . . . . .
H00E H 0.300350 0.206351 1.206512 0.050 Uiso 1 1 calc R U . . .
H00F H 0.339644 0.274177 1.296369 0.050 Uiso 1 1 calc R U . . .
C00C C 0.6941(4) 0.4526(4) 0.5476(11) 0.0350(19) Uani 1 1 d . . . . .
C00D C 0.5539(4) 0.2022(4) 0.9914(12) 0.041(2) Uani 1 1 d . . . . .
C00E C 0.7713(4) 0.5476(4) 0.5302(13) 0.041(2) Uani 1 1 d . . . . .
C00F C 0.4182(4) 0.1959(4) 1.2280(12) 0.040(2) Uani 1 1 d . . . . .
H00G H 0.417917 0.162519 1.332389 0.049 Uiso 1 1 calc R U . . .
C00G C 0.4284(4) 0.1611(4) 1.0380(13) 0.042(2) Uani 1 1 d . . . . .
C00H C 0.6842(4) 0.4909(4) 0.7336(11) 0.041(2) Uani 1 1 d . . . . .
H00U H 0.680357 0.459725 0.841942 0.049 Uiso 1 1 calc R U . . .
C00I C 0.8187(4) 0.6087(4) 0.4618(12) 0.045(2) Uani 1 1 d . . . . .
H00V H 0.803816 0.617145 0.332910 0.054 Uiso 1 1 calc R U . . .
C00J C 0.6214(4) 0.3025(4) 0.9605(13) 0.045(2) Uani 1 1 d . . . . .
C00K C 0.4981(4) 0.2596(4) 1.0291(12) 0.039(2) Uani 1 1 d . . . . .
C00L C 0.8928(4) 0.5021(4) 0.4676(13) 0.050(2) Uani 1 1 d . . . . .
H00W H 0.932984 0.470161 0.448551 0.060 Uiso 1 1 calc R U . . .
C00M C 0.4248(4) 0.2327(4) 0.9330(12) 0.038(2) Uani 1 1 d . . . . .
C00N C 0.8979(5) 0.5783(4) 0.4585(13) 0.052(2) Uani 1 1 d . . . . .
C00O C 0.6307(4) 0.5617(4) 0.5081(15) 0.050(2) Uani 1 1 d . . . . .
C00P C 0.6218(4) 0.2252(4) 0.9586(12) 0.045(2) Uani 1 1 d . . . . .
H00P H 0.664663 0.196761 0.936871 0.054 Uiso 1 1 calc R U . . .
C00Q C 0.5388(4) 0.3261(4) 0.9596(14) 0.045(2) Uani 1 1 d . . . . .
H00Q H 0.523762 0.332784 0.829982 0.054 Uiso 1 1 calc R U . . .
C00R C 0.7736(4) 0.4223(4) 0.5307(12) 0.043(2) Uani 1 1 d . . . . .
H00X H 0.787817 0.396139 0.641322 0.051 Uiso 1 1 calc R U . . .
H00Y H 0.777537 0.390876 0.424439 0.051 Uiso 1 1 calc R U . . .
C00S C 0.5242(4) 0.3952(4) 1.0580(13) 0.052(2) Uani 1 1 d . . . . .
H00H H 0.541161 0.391339 1.184125 0.078 Uiso 1 1 calc R U . . .
H00I H 0.470178 0.405605 1.055603 0.078 Uiso 1 1 calc R U . . .
H00J H 0.551904 0.432775 0.997354 0.078 Uiso 1 1 calc R U . . .
C00T C 0.7003(5) 0.5175(4) 0.2316(12) 0.054(2) Uani 1 1 d . . . . .
H00Z H 0.744468 0.490280 0.194873 0.081 Uiso 1 1 calc R U . . .
H H 0.703780 0.564673 0.180408 0.081 Uiso 1 1 calc R U . . .
HA H 0.654536 0.494694 0.186831 0.081 Uiso 1 1 calc R U . . .
C00U C 0.8131(5) 0.6791(3) 0.5610(14) 0.058(3) Uani 1 1 d . . . . .
H00 H 0.760712 0.695101 0.560300 0.086 Uiso 1 1 calc R U . . .
HB H 0.844862 0.713608 0.499245 0.086 Uiso 1 1 calc R U . . .
HC H 0.830258 0.673535 0.686500 0.086 Uiso 1 1 calc R U . . .
C00V C 0.3709(4) 0.1059(4) 0.9848(13) 0.053(2) Uani 1 1 d . . . . .
H00K H 0.379399 0.091765 0.858588 0.079 Uiso 1 1 calc R U . . .
H00L H 0.320069 0.125095 0.997198 0.079 Uiso 1 1 calc R U . . .
H00M H 0.376348 0.065113 1.064223 0.079 Uiso 1 1 calc R U . . .
C00W C 0.6329(4) 0.3998(4) 0.5010(13) 0.052(2) Uani 1 1 d . . . . .
H1 H 0.583504 0.422647 0.506708 0.078 Uiso 1 1 calc R U . . .
HD H 0.634384 0.361177 0.588141 0.078 Uiso 1 1 calc R U . . .
HE H 0.641265 0.381718 0.378356 0.078 Uiso 1 1 calc R U . . .
C00X C 0.4257(5) 0.2317(4) 0.7298(12) 0.053(2) Uani 1 1 d . . . . .
H00N H 0.381522 0.206227 0.685191 0.079 Uiso 1 1 calc R U . . .
H00O H 0.471604 0.208477 0.687357 0.079 Uiso 1 1 calc R U . . .
H00R H 0.424473 0.279727 0.683889 0.079 Uiso 1 1 calc R U . . .
C00Y C 0.6148(4) 0.5369(4) 0.6968(13) 0.050(2) Uani 1 1 d . . . . .
H2 H 0.567643 0.509406 0.702417 0.060 Uiso 1 1 calc R U . . .
HF H 0.611735 0.576335 0.783301 0.060 Uiso 1 1 calc R U . . .

loop_
_atom_site_aniso_label
_atom_site_aniso_U_11
_atom_site_aniso_U_22
_atom_site_aniso_U_33
_atom_site_aniso_U_23
_atom_site_aniso_U_13
_atom_site_aniso_U_12
O001 0.050(3) 0.041(3) 0.079(5) 0.009(3) -0.004(4) 0.011(3)
O002 0.055(4) 0.054(4) 0.085(5) 0.001(4) 0.001(4) -0.014(3)
O003 0.042(3) 0.042(3) 0.095(6) 0.009(4) -0.002(4) -0.008(3)
O004 0.059(4) 0.049(4) 0.094(5) 0.007(4) -0.013(4) 0.021(3)
C005 0.033(4) 0.035(5) 0.044(6) -0.004(4) -0.002(4) 0.001(4)
C006 0.041(4) 0.033(4) 0.050(6) 0.004(4) 0.001(5) 0.002(4)
C007 0.044(5) 0.031(4) 0.052(6) 0.001(4) 0.000(4) 0.004(4)
C008 0.048(5) 0.025(4) 0.049(6) 0.003(4) -0.008(4) -0.001(4)
C009 0.032(4) 0.031(4) 0.064(7) -0.004(5) -0.002(5) -0.002(4)
C00A 0.051(5) 0.028(4) 0.046(6) -0.003(4) -0.002(4) 0.001(4)
C00B 0.037(5) 0.034(4) 0.054(6) -0.006(4) 0.002(4) -0.009(4)
C00C 0.033(4) 0.035(4) 0.037(5) 0.008(4) 0.002(4) -0.002(3)
C00D 0.046(5) 0.036(4) 0.039(6) -0.002(4) -0.004(4) 0.007(4)
C00E 0.035(4) 0.023(4) 0.066(7) 0.000(4) -0.003(5) 0.001(3)
C00F 0.035(5) 0.043(5) 0.043(6) 0.001(4) 0.000(4) 0.007(4)
C00G 0.042(4) 0.024(4) 0.060(6) -0.002(4) -0.006(5) -0.001(4)
C00H 0.049(5) 0.038(4) 0.036(5) -0.002(4) 0.005(4) -0.002(4)
C00I 0.047(4) 0.035(4) 0.052(6) -0.002(5) 0.009(5) -0.002(4)
C00J 0.044(5) 0.035(4) 0.056(6) 0.006(5) 0.002(5) -0.002(4)
C00K 0.037(4) 0.029(4) 0.052(6) -0.001(4) -0.001(5) 0.002(3)
C00L 0.039(5) 0.036(5) 0.074(7) -0.006(5) -0.001(5) 0.001(4)
C00M 0.037(4) 0.028(4) 0.051(6) 0.005(4) -0.005(4) -0.001(4)
C00N 0.048(5) 0.050(5) 0.059(7) -0.003(5) -0.001(5) -0.008(4)
C00O 0.032(4) 0.040(5) 0.078(8) -0.003(5) -0.006(5) -0.002(4)
C00P 0.035(5) 0.037(5) 0.063(6) -0.003(5) -0.001(5) 0.002(4)
C00Q 0.039(5) 0.033(4) 0.062(7) 0.000(5) 0.005(5) -0.002(4)
C00R 0.049(5) 0.029(4) 0.050(6) -0.001(4) -0.004(5) -0.002(4)
C00S 0.052(5) 0.028(5) 0.076(7) 0.001(5) 0.002(5) -0.003(4)
C00T 0.056(5) 0.044(5) 0.061(7) 0.009(5) -0.012(5) -0.005(5)
C00U 0.075(6) 0.021(4) 0.076(7) 0.002(4) 0.000(6) -0.012(4)
C00V 0.054(5) 0.034(4) 0.070(7) -0.003(5) -0.007(5) -0.003(4)
C00W 0.053(5) 0.045(5) 0.058(7) 0.008(5) 0.002(5) -0.010(4)
C00X 0.063(6) 0.044(5) 0.051(7) 0.005(5) -0.010(5) 0.002(5)
C00Y 0.039(5) 0.049(5) 0.063(7) -0.010(5) 0.009(5) -0.007(4)

loop_
_atom_type_symbol
_atom_type_description
_atom_type_scat_dispersion_real
_atom_type_scat_dispersion_imag
_atom_type_scat_source
C C 0.0033 0.0016 'International Tables Vol C Tables 4.2.6.8 and 6.1.1.4'
H H 0.0000 0.0000 'International Tables Vol C Tables 4.2.6.8 and 6.1.1.4'
O O 0.0106 0.0060 'International Tables Vol C Tables 4.2.6.8 and 6.1.1.4'

loop_
_exptl_crystal_face_index_h
_exptl_crystal_face_index_k
_exptl_crystal_face_index_l
_exptl_crystal_face_perp_dist
30 4 15 0.1248
7 1 15 0.0779
20 -30 7 0.1501
6 13 30 0.0912
-13 -15 30 0.1049
-10 -7 -30 0.0636
-3 8 -15 0.0838
-3 -1 -15 0.0581

loop_
_geom_angle_atom_site_label_1
_geom_angle_atom_site_label_2
_geom_angle_atom_site_label_3
_geom_angle
_geom_angle_site_symmetry_1
_geom_angle_site_symmetry_3
_geom_angle_publ_flag
H00A C005 H00B 109.3 . . ?
C00F C005 H00A 111.5 . . ?
C00F C005 H00B 111.5 . . ?
C00F C005 C00K 101.4(6) . . ?
C00K C005 H00A 111.5 . . ?
C00K C005 H00B 111.5 . . ?
C00L C006 C00E 113.5(6) . . ?
C00L C006 C00R 139.9(7) . . ?
C00R C006 C00E 106.6(6) . . ?
H00S C007 H00T 109.4 . . ?
C00E C007 H00S 111.6 . . ?
C00E C007 H00T 111.6 . . ?
C00H C007 H00S 111.6 . . ?
C00H C007 H00T 111.6 . . ?
C00H C007 C00E 101.1(6) . . ?
C00E C008 C00C 93.4(6) . . ?
C00O C008 C00C 102.0(6) . . ?
C00O C008 C00E 110.0(6) . . ?
C00T C008 C00C 118.7(7) . . ?
C00T C008 C00E 115.9(7) . . ?
C00T C008 C00O 114.4(7) . . ?
O001 C009 C00B 125.6(7) . . ?
O001 C009 C00M 126.1(9) . . ?
C00B C009 C00M 108.3(7) . . ?
H00C C00A H00D 109.0 . . ?
C00D C00A H00C 111.0 . . ?
C00D C00A H00D 111.0 . . ?
C00D C00A C00G 103.8(6) . . ?
C00G C00A H00C 111.0 . . ?
C00G C00A H00D 111.0 . . ?
C009 C00B H00E 111.6 . . ?
C009 C00B H00F 111.6 . . ?
C009 C00B C00F 100.9(6) . . ?
H00E C00B H00F 109.4 . . ?
C00F C00B H00E 111.6 . . ?
C00F C00B H00F 111.6 . . ?
C00H C00C C008 94.0(6) . . ?
C00R C00C C008 104.1(6) . . ?
C00R C00C C00H 110.7(6) . . ?
C00W C00C C008 118.0(6) . . ?
C00W C00C C00H 115.3(6) . . ?
C00W C00C C00R 112.9(6) . . ?
C00A C00D C00K 105.1(6) . . ?
C00P C00D C00A 141.6(7) . . ?
C00P C00D C00K 113.3(7) . . ?
C006 C00E C007 102.1(6) . . ?
C006 C00E C008 101.7(6) . . ?
C006 C00E C00I 103.9(6) . . ?
C007 C00E C008 103.2(6) . . ?
C00I C00E C007 119.0(7) . . ?
C00I C00E C008 123.6(7) . . ?
C005 C00F C00B 105.6(6) . . ?
C005 C00F H00G 114.7 . . ?
C005 C00F C00G 103.5(6) . . ?
C00B C00F H00G 114.7 . . ?
C00B C00F C00G 102.2(6) . . ?
C00G C00F H00G 114.7 . . ?
C00A C00G C00F 110.8(6) . . ?
C00A C00G C00M 104.2(6) . . ?
C00F C00G C00M 93.7(6) . . ?
C00V C00G C00A 112.6(6) . . ?
C00V C00G C00F 116.8(7) . . ?
C00V C00G C00M 116.8(7) . . ?
C007 C00H C00C 103.3(6) . . ?
C007 C00H H00U 115.3 . . ?
C00C C00H H00U 115.3 . . ?
C00Y C00H C007 104.1(6) . . ?
C00Y C00H C00C 101.8(6) . . ?
C00Y C00H H00U 115.3 . . ?
C00E C00I H00V 107.0 . . ?
C00E C00I C00U 118.6(7) . . ?
C00N C00I C00E 102.9(6) . . ?
C00N C00I H00V 107.0 . . ?
C00N C00I C00U 113.8(7) . . ?
C00U C00I H00V 107.0 . . ?
O003 C00J C00P 127.1(7) . . ?
O003 C00J C00Q 125.5(7) . . ?
C00P C00J C00Q 107.4(6) . . ?
C005 C00K C00M 103.6(6) . . ?
C00D C00K C005 103.0(6) . . ?
C00D C00K C00M 102.8(6) . . ?
C00D C00K C00Q 103.4(6) . . ?
C00Q C00K C005 120.7(7) . . ?
C00Q C00K C00M 120.5(7) . . ?
C006 C00L H00W 126.0 . . ?
C006 C00L C00N 108.0(7) . . ?
C00N C00L H00W 126.0 . . ?
C009 C00M C00G 102.6(7) . . ?
C009 C00M C00K 109.2(6) . . ?
C00K C00M C00G 91.8(6) . . ?
C00X C00M C009 115.1(7) . . ?
C00X C00M C00G 118.7(7) . . ?
C00X C00M C00K 116.6(7) . . ?
O002 C00N C00I 124.9(7) . . ?
O002 C00N C00L 126.2(7) . . ?
C00L C00N C00I 108.9(6) . . ?
O004 C00O C008 125.9(9) . . ?
O004 C00O C00Y 125.4(8) . . ?
C00Y C00O C008 108.7(7) . . ?
C00D C00P C00J 109.4(7) . . ?
C00D C00P H00P 125.3 . . ?
C00J C00P H00P 125.3 . . ?
C00J C00Q C00K 101.7(6) . . ?
C00J C00Q H00Q 107.3 . . ?
C00K C00Q H00Q 107.3 . . ?
C00S C00Q C00J 114.5(7) . . ?
C00S C00Q C00K 118.2(7) . . ?
C00S C00Q H00Q 107.3 . . ?
C006 C00R C00C 103.5(6) . . ?
C006 C00R H00X 111.1 . . ?
C006 C00R H00Y 111.1 . . ?
C00C C00R H00X 111.1 . . ?
C00C C00R H00Y 111.1 . . ?
H00X C00R H00Y 109.0 . . ?
C00Q C00S H00H 109.5 . . ?
C00Q C00S H00I 109.5 . . ?
C00Q C00S H00J 109.5 . . ?
H00H C00S H00I 109.5 . . ?
H00H C00S H00J 109.5 . . ?
H00I C00S H00J 109.5 . . ?
C008 C00T H00Z 109.5 . . ?
C008 C00T H 109.5 . . ?
C008 C00T HA 109.5 . . ?
H00Z C00T H 109.5 . . ?
H00Z C00T HA 109.5 . . ?
H C00T HA 109.5 . . ?
C00I C00U H00 109.5 . . ?
C00I C00U HB 109.5 . . ?
C00I C00U HC 109.5 . . ?
H00 C00U HB 109.5 . . ?
H00 C00U HC 109.5 . . ?
HB C00U HC 109.5 . . ?
C00G C00V H00K 109.5 . . ?
C00G C00V H00L 109.5 . . ?
C00G C00V H00M 109.5 . . ?
H00K C00V H00L 109.5 . . ?
H00K C00V H00M 109.5 . . ?
H00L C00V H00M 109.5 . . ?
C00C C00W H1 109.5 . . ?
C00C C00W HD 109.5 . . ?
C00C C00W HE 109.5 . . ?
H1 C00W HD 109.5 . . ?
H1 C00W HE 109.5 . . ?
HD C00W HE 109.5 . . ?
C00M C00X H00N 109.5 . . ?
C00M C00X H00O 109.5 . . ?
C00M C00X H00R 109.5 . . ?
H00N C00X H00O 109.5 . . ?
H00N C00X H00R 109.5 . . ?
H00O C00X H00R 109.5 . . ?
C00H C00Y H2 111.5 . . ?
C00H C00Y HF 111.5 . . ?
C00O C00Y C00H 101.2(6) . . ?
C00O C00Y H2 111.5 . . ?
C00O C00Y HF 111.5 . . ?
H2 C00Y HF 109.4 . . ?

loop_
_geom_bond_atom_site_label_1
_geom_bond_atom_site_label_2
_geom_bond_distance
_geom_bond_site_symmetry_2
_geom_bond_publ_flag
O001 C009 1.216(9) . ?
O002 C00N 1.223(9) . ?
O003 C00J 1.214(8) . ?
O004 C00O 1.224(10) . ?
C005 H00A 0.9900 . ?
C005 H00B 0.9900 . ?
C005 C00F 1.520(10) . ?
C005 C00K 1.552(11) . ?
C006 C00E 1.502(9) . ?
C006 C00L 1.332(10) . ?
C006 C00R 1.489(9) . ?
C007 H00S 0.9900 . ?
C007 H00T 0.9900 . ?
C007 C00E 1.565(12) . ?
C007 C00H 1.558(9) . ?
C008 C00C 1.567(10) . ?
C008 C00E 1.566(10) . ?
C008 C00O 1.506(11) . ?
C008 C00T 1.504(11) . ?
C009 C00B 1.507(12) . ?
C009 C00M 1.511(11) . ?
C00A H00C 0.9900 . ?
C00A H00D 0.9900 . ?
C00A C00D 1.489(10) . ?
C00A C00G 1.544(10) . ?
C00B H00E 0.9900 . ?
C00B H00F 0.9900 . ?
C00B C00F 1.532(10) . ?
C00C C00H 1.565(11) . ?
C00C C00R 1.531(10) . ?
C00C C00W 1.524(10) . ?
C00D C00K 1.506(10) . ?
C00D C00P 1.306(10) . ?
C00E C00I 1.526(10) . ?
C00F H00G 1.0000 . ?
C00F C00G 1.562(12) . ?
C00G C00M 1.575(11) . ?
C00G C00V 1.520(10) . ?
C00H H00U 1.0000 . ?
C00H C00Y 1.538(10) . ?
C00I H00V 1.0000 . ?
C00I C00N 1.520(10) . ?
C00I C00U 1.537(10) . ?
C00J C00P 1.479(10) . ?
C00J C00Q 1.535(10) . ?
C00K C00M 1.569(10) . ?
C00K C00Q 1.550(10) . ?
C00L H00W 0.9500 . ?
C00L C00N 1.463(11) . ?
C00M C00X 1.498(11) . ?
C00O C00Y 1.497(13) . ?
C00P H00P 0.9500 . ?
C00Q H00Q 1.0000 . ?
C00Q C00S 1.530(11) . ?
C00R H00X 0.9900 . ?
C00R H00Y 0.9900 . ?
C00S H00H 0.9800 . ?
C00S H00I 0.9800 . ?
C00S H00J 0.9800 . ?
C00T H00Z 0.9800 . ?
C00T H 0.9800 . ?
C00T HA 0.9800 . ?
C00U H00 0.9800 . ?
C00U HB 0.9800 . ?
C00U HC 0.9800 . ?
C00V H00K 0.9800 . ?
C00V H00L 0.9800 . ?
C00V H00M 0.9800 . ?
C00W H1 0.9800 . ?
C00W HD 0.9800 . ?
C00W HE 0.9800 . ?
C00X H00N 0.9800 . ?
C00X H00O 0.9800 . ?
C00X H00R 0.9800 . ?
C00Y H2 0.9900 . ?
C00Y HF 0.9900 . ?

loop_
_geom_torsion_atom_site_label_1
_geom_torsion_atom_site_label_2
_geom_torsion_atom_site_label_3
_geom_torsion_atom_site_label_4
_geom_torsion
_geom_torsion_site_symmetry_1
_geom_torsion_site_symmetry_2
_geom_torsion_site_symmetry_3
_geom_torsion_site_symmetry_4
_geom_torsion_publ_flag
O001 C009 C00B C00F -168.9(7) . . . . ?
O001 C009 C00M C00G -156.2(8) . . . . ?
O001 C009 C00M C00K 107.4(9) . . . . ?
O001 C009 C00M C00X -25.8(11) . . . . ?
O003 C00J C00P C00D 167.6(10) . . . . ?
O003 C00J C00Q C00K -159.2(10) . . . . ?
O003 C00J C00Q C00S -30.5(14) . . . . ?
O004 C00O C00Y C00H -173.0(8) . . . . ?
C005 C00F C00G C00A 52.3(7) . . . . ?
C005 C00F C00G C00M -54.3(6) . . . . ?
C005 C00F C00G C00V -176.9(6) . . . . ?
C005 C00K C00M C009 50.6(8) . . . . ?
C005 C00K C00M C00G -53.4(7) . . . . ?
C005 C00K C00M C00X -176.9(7) . . . . ?
C005 C00K C00Q C00J 93.3(8) . . . . ?
C005 C00K C00Q C00S -32.9(11) . . . . ?
C006 C00E C00I C00N -15.7(9) . . . . ?
C006 C00E C00I C00U -142.3(8) . . . . ?
C006 C00L C00N O002 167.1(9) . . . . ?
C006 C00L C00N C00I -10.6(11) . . . . ?
C007 C00E C00I C00N 96.8(8) . . . . ?
C007 C00E C00I C00U -29.7(11) . . . . ?
C007 C00H C00Y C00O 66.3(7) . . . . ?
C008 C00C C00H C007 -52.9(6) . . . . ?
C008 C00C C00H C00Y 54.8(6) . . . . ?
C008 C00C C00R C006 28.8(8) . . . . ?
C008 C00E C00I C00N -130.2(8) . . . . ?
C008 C00E C00I C00U 103.2(10) . . . . ?
C008 C00O C00Y C00H 9.1(8) . . . . ?
C009 C00B C00F C005 65.4(7) . . . . ?
C009 C00B C00F C00G -42.5(7) . . . . ?
C00A C00D C00K C005 67.6(7) . . . . ?
C00A C00D C00K C00M -39.8(8) . . . . ?
C00A C00D C00K C00Q -165.9(7) . . . . ?
C00A C00D C00P C00J -180.0(11) . . . . ?
C00A C00G C00M C009 -159.5(6) . . . . ?
C00A C00G C00M C00K -49.4(7) . . . . ?
C00A C00G C00M C00X 72.4(8) . . . . ?
C00B C009 C00M C00G 23.8(8) . . . . ?
C00B C009 C00M C00K -72.6(7) . . . . ?
C00B C009 C00M C00X 154.2(7) . . . . ?
C00B C00F C00G C00A 161.9(6) . . . . ?
C00B C00F C00G C00M 55.2(6) . . . . ?
C00B C00F C00G C00V -67.4(8) . . . . ?
C00C C008 C00E C006 52.0(7) . . . . ?
C00C C008 C00E C007 -53.6(6) . . . . ?
C00C C008 C00E C00I 167.5(7) . . . . ?
C00C C008 C00O O004 -152.1(8) . . . . ?
C00C C008 C00O C00Y 25.7(8) . . . . ?
C00C C00H C00Y C00O -40.8(7) . . . . ?
C00D C00A C00G C00F -70.8(8) . . . . ?
C00D C00A C00G C00M 28.8(8) . . . . ?
C00D C00A C00G C00V 156.3(8) . . . . ?
C00D C00K C00M C009 157.6(7) . . . . ?
C00D C00K C00M C00G 53.6(7) . . . . ?
C00D C00K C00M C00X -69.9(8) . . . . ?
C00D C00K C00Q C00J -21.0(9) . . . . ?
C00D C00K C00Q C00S -147.2(8) . . . . ?
C00E C006 C00L C00N -0.3(11) . . . . ?
C00E C006 C00R C00C 5.7(8) . . . . ?
C00E C007 C00H C00C 19.7(7) . . . . ?
C00E C007 C00H C00Y -86.3(7) . . . . ?
C00E C008 C00C C00H 63.2(6) . . . . ?
C00E C008 C00C C00R -49.3(7) . . . . ?
C00E C008 C00C C00W -175.2(7) . . . . ?
C00E C008 C00O O004 109.7(9) . . . . ?
C00E C008 C00O C00Y -72.4(8) . . . . ?
C00E C00I C00N O002 -161.2(10) . . . . ?
C00E C00I C00N C00L 16.5(10) . . . . ?
C00F C005 C00K C00D -85.9(7) . . . . ?
C00F C005 C00K C00M 21.0(7) . . . . ?
C00F C005 C00K C00Q 159.7(6) . . . . ?
C00F C00G C00M C009 -47.0(7) . . . . ?
C00F C00G C00M C00K 63.1(6) . . . . ?
C00F C00G C00M C00X -175.1(7) . . . . ?
C00G C00A C00D C00K 6.5(8) . . . . ?
C00G C00A C00D C00P -176.1(12) . . . . ?
C00H C007 C00E C006 -84.0(6) . . . . ?
C00H C007 C00E C008 21.2(7) . . . . ?
C00H C007 C00E C00I 162.5(6) . . . . ?
C00H C00C C00R C006 -71.1(8) . . . . ?
C00K C005 C00F C00B -86.3(7) . . . . ?
C00K C005 C00F C00G 20.7(7) . . . . ?
C00K C00D C00P C00J -2.7(11) . . . . ?
C00L C006 C00E C007 -113.5(8) . . . . ?
C00L C006 C00E C008 140.1(8) . . . . ?
C00L C006 C00E C00I 10.8(10) . . . . ?
C00L C006 C00R C00C -171.5(11) . . . . ?
C00M C009 C00B C00F 11.1(8) . . . . ?
C00M C00K C00Q C00J -134.8(8) . . . . ?
C00M C00K C00Q C00S 98.9(10) . . . . ?
C00O C008 C00C C00H -48.0(7) . . . . ?
C00O C008 C00C C00R -160.5(7) . . . . ?
C00O C008 C00C C00W 73.5(9) . . . . ?
C00O C008 C00E C006 156.1(7) . . . . ?
C00O C008 C00E C007 50.6(8) . . . . ?
C00O C008 C00E C00I -88.3(9) . . . . ?
C00P C00D C00K C005 -110.6(8) . . . . ?
C00P C00D C00K C00M 141.9(8) . . . . ?
C00P C00D C00K C00Q 15.9(10) . . . . ?
C00P C00J C00Q C00K 20.5(9) . . . . ?
C00P C00J C00Q C00S 149.1(8) . . . . ?
C00Q C00J C00P C00D -12.0(11) . . . . ?
C00Q C00K C00M C009 -88.2(9) . . . . ?
C00Q C00K C00M C00G 167.8(7) . . . . ?
C00Q C00K C00M C00X 44.3(10) . . . . ?
C00R C006 C00E C007 68.4(7) . . . . ?
C00R C006 C00E C008 -37.9(8) . . . . ?
C00R C006 C00E C00I -167.3(7) . . . . ?
C00R C006 C00L C00N 176.7(11) . . . . ?
C00R C00C C00H C007 53.9(7) . . . . ?
C00R C00C C00H C00Y 161.6(6) . . . . ?
C00T C008 C00C C00H -174.7(7) . . . . ?
C00T C008 C00C C00R 72.8(8) . . . . ?
C00T C008 C00C C00W -53.2(10) . . . . ?
C00T C008 C00E C006 -72.3(8) . . . . ?
C00T C008 C00E C007 -177.9(6) . . . . ?
C00T C008 C00E C00I 43.2(10) . . . . ?
C00T C008 C00O O004 -22.6(11) . . . . ?
C00T C008 C00O C00Y 155.2(7) . . . . ?
C00U C00I C00N O002 -31.6(13) . . . . ?
C00U C00I C00N C00L 146.1(8) . . . . ?
C00V C00G C00M C009 75.6(9) . . . . ?
C00V C00G C00M C00K -174.3(7) . . . . ?
C00V C00G C00M C00X -52.6(10) . . . . ?
C00W C00C C00H C007 -176.5(6) . . . . ?
C00W C00C C00H C00Y -68.8(8) . . . . ?
C00W C00C C00R C006 158.0(7) . . . . ?
